data_1502450
loop_
_publ_author_name
'Yin, Biao-Lin'
'Zhang, Ze-Ren'
'Xu, Li-Wen'
'Jiang, Huanfeng'

_publ_section_title
;
 Highly facialselective synthesis of pyranose 1,3-oxazines and their ring
 opening with nucleophiles: a novel entry to 2-C-branched glycosides.
;
_journal_issue 19
_journal_name_full 'Organic letters'
_journal_page_first 5088
_journal_page_last 5091
_journal_paper_doi 10.1021/ol2019604
_journal_volume 13
_journal_year 2011
_chemical_formula_sum 'C24 H24 N2 O8'
_chemical_formula_weight 468.45
_chemical_name_systematic
; 
 ? 
;
_space_group_IT_number 4
_symmetry_cell_setting monoclinic
_symmetry_space_group_name_Hall 'P 2yb'
_symmetry_space_group_name_H-M 'P 1 21 1'
_atom_sites_solution_hydrogens geom
_atom_sites_solution_primary direct
_atom_sites_solution_secondary difmap
_audit_creation_method SHELXL-97
_cell_angle_alpha 90.00
_cell_angle_beta 94.36(3)
_cell_angle_gamma 90.00
_cell_formula_units_Z 2
_cell_length_a 11.367(2)
_cell_length_b 9.0168(18)
_cell_length_c 11.449(2)
_cell_measurement_temperature 293(2)
_cell_volume 1170.1(4)
_computing_cell_refinement 'SHELXL-97 (Sheldrick, 1997)'
_computing_structure_refinement 'SHELXL-97 (Sheldrick, 1997)'
_computing_structure_solution 'SHELXS-97 (Sheldrick, 1990)'
_diffrn_ambient_temperature 293(2)
_diffrn_measured_fraction_theta_full 0.986
_diffrn_measured_fraction_theta_max 0.986
_diffrn_radiation_monochromator graphite
_diffrn_radiation_source 'fine-focus sealed tube'
_diffrn_radiation_type MoK\a
_diffrn_radiation_wavelength 0.71073
_diffrn_reflns_av_R_equivalents 0.0656
_diffrn_reflns_av_sigmaI/netI 0.0845
_diffrn_reflns_limit_h_max 14
_diffrn_reflns_limit_h_min -14
_diffrn_reflns_limit_k_max 11
_diffrn_reflns_limit_k_min -11
_diffrn_reflns_limit_l_max 14
_diffrn_reflns_limit_l_min -14
_diffrn_reflns_number 10989
_diffrn_reflns_theta_full 27.47
_diffrn_reflns_theta_max 27.47
_diffrn_reflns_theta_min 3.32
_exptl_absorpt_coefficient_mu 0.101
_exptl_absorpt_correction_T_max 0.9752
_exptl_absorpt_correction_T_min 0.9684
_exptl_crystal_colour Colorless
_exptl_crystal_density_diffrn 1.330
_exptl_crystal_density_method 'not measured'
_exptl_crystal_description Block
_exptl_crystal_F_000 492
_exptl_crystal_size_max 0.32
_exptl_crystal_size_mid 0.25
_exptl_crystal_size_min 0.25
_refine_diff_density_max 0.208
_refine_diff_density_min -0.223
_refine_diff_density_rms 0.055
_refine_ls_abs_structure_details 'Flack H D (1983), Acta Cryst. A39, 876-881'
_refine_ls_abs_structure_Flack -1.7(17)
_refine_ls_extinction_coef 0.016(4)
_refine_ls_extinction_expression Fc^*^=kFc[1+0.001xFc^2^\l^3^/sin(2\q)]^-1/4^
_refine_ls_extinction_method SHELXL
_refine_ls_goodness_of_fit_ref 1.012
_refine_ls_hydrogen_treatment mixed
_refine_ls_matrix_type full
_refine_ls_number_parameters 308
_refine_ls_number_reflns 4872
_refine_ls_number_restraints 1
_refine_ls_restrained_S_all 1.011
_refine_ls_R_factor_all 0.1312
_refine_ls_R_factor_gt 0.0525
_refine_ls_shift/su_max 0.000
_refine_ls_shift/su_mean 0.000
_refine_ls_structure_factor_coef Fsqd
_refine_ls_weighting_details 'calc w=1/[\s^2^(Fo^2^)+(0.0869P)^2^+0.0481P] where P=(Fo^2^+2Fc^2^)/3'
_refine_ls_weighting_scheme calc
_refine_ls_wR_factor_gt 0.1203
_refine_ls_wR_factor_ref 0.1860
_reflns_number_gt 2315
_reflns_number_total 4872
_reflns_threshold_expression >2sigma(I)
_cod_data_source_file ol2019604_si_001.cif
_cod_data_source_block sad
_cod_depositor_comments
;
The following automatic conversions were performed:

'_symmetry_cell_setting' value 'Monoclinic' changed to 'monoclinic'
according to /home/saulius/struct/CIF-dictionaries/cif_core.dic
dictionary named 'cif_core.dic' version 2.4.1 from 2010-06-29.

Automatic conversion script
Id: cif_fix_values 1715 2011-07-08 13:25:40Z adriana 
;
_cod_original_sg_symbol_H-M P21
_cod_database_code 1502450

loop_
_symmetry_equiv_pos_as_xyz
'x, y, z'
'-x, y+1/2, -z'

loop_
_atom_site_label
_atom_site_type_symbol
_atom_site_fract_x
_atom_site_fract_y
_atom_site_fract_z
_atom_site_U_iso_or_equiv
_atom_site_adp_type
_atom_site_occupancy
_atom_site_symmetry_multiplicity
_atom_site_calc_flag
_atom_site_refinement_flags
O1 O 0.6663(4) 0.0909(5) 0.9855(3) 0.0971(12) Uani 1 1 d .
O2 O 0.5847(4) -0.1011(5) 1.0595(3) 0.1130(15) Uani 1 1 d .
O3 O 0.3078(3) 0.3703(3) 0.4349(2) 0.0609(8) Uani 1 1 d .
O4 O 0.2545(3) 0.5397(3) 0.5694(2) 0.0607(8) Uani 1 1 d .
O5 O 0.0158(3) 0.3126(3) 0.6689(3) 0.0629(8) Uani 1 1 d .
O6 O 0.0364(3) 0.2463(5) 0.8572(3) 0.0990(12) Uani 1 1 d .
O7 O 0.0896(3) 0.6679(3) 0.7174(3) 0.0736(9) Uani 1 1 d .
O8 O 0.0280(4) 0.8956(4) 0.6728(4) 0.1075(15) Uani 1 1 d .
N1 N 0.5959(4) -0.0113(6) 0.9801(4) 0.0771(12) Uani 1 1 d .
N2 N 0.4006(3) 0.1419(4) 0.4819(3) 0.0590(9) Uani 1 1 d .
C1 C 0.3091(3) 0.1873(5) 0.2897(3) 0.0548(10) Uani 1 1 d .
C2 C 0.2158(4) 0.2441(7) 0.0987(4) 0.0767(13) Uani 1 1 d .
H2A H 0.1715 0.3085 0.0496 0.092 Uiso 1 1 calc R
C3 C 0.2428(4) 0.2807(5) 0.2148(4) 0.0647(12) Uani 1 1 d .
H3A H 0.2159 0.3701 0.2433 0.078 Uiso 1 1 calc R
C4 C 0.2550(5) 0.1116(6) 0.0564(4) 0.0833(16) Uani 1 1 d .
H4A H 0.2377 0.0866 -0.0219 0.100 Uiso 1 1 calc R
C5 C 0.3193(5) 0.0167(6) 0.1290(4) 0.0833(15) Uani 1 1 d .
H5A H 0.3443 -0.0735 0.1002 0.100 Uiso 1 1 calc R
C6 C 0.3476(4) 0.0536(6) 0.2448(4) 0.0714(13) Uani 1 1 d .
H6A H 0.3926 -0.0111 0.2931 0.086 Uiso 1 1 calc R
C7 C 0.4461(3) 0.0631(5) 0.6855(3) 0.0528(10) Uani 1 1 d .
C8 C 0.3878(4) -0.0708(5) 0.6637(4) 0.0655(12) Uani 1 1 d .
H8A H 0.3434 -0.0852 0.5929 0.079 Uiso 1 1 calc R
C9 C 0.3956(4) -0.1834(6) 0.7469(5) 0.0752(13) Uani 1 1 d .
H9A H 0.3557 -0.2723 0.7319 0.090 Uiso 1 1 calc R
C10 C 0.4621(5) -0.1639(5) 0.8513(4) 0.0715(13) Uani 1 1 d .
H10A H 0.4669 -0.2381 0.9079 0.086 Uiso 1 1 calc R
C11 C 0.5210(4) -0.0325(5) 0.8698(4) 0.0602(11) Uani 1 1 d .
C12 C 0.5141(3) 0.0808(5) 0.7895(3) 0.0569(10) Uani 1 1 d .
H12A H 0.5550 0.1688 0.8052 0.068 Uiso 1 1 calc R
C13 C 0.3444(4) 0.2300(5) 0.4108(3) 0.0536(10) Uani 1 1 d .
C14 C 0.4327(4) 0.1929(5) 0.6012(3) 0.0564(11) Uani 1 1 d .
H14A H 0.5096 0.2420 0.6012 0.068 Uiso 1 1 calc R
C15 C 0.3434(3) 0.3082(5) 0.6409(3) 0.0520(10) Uani 1 1 d .
H15A H 0.3738 0.3496 0.7164 0.062 Uiso 1 1 calc R
C16 C 0.3388(4) 0.4297(5) 0.5506(3) 0.0566(11) Uani 1 1 d .
H16A H 0.4167 0.4763 0.5513 0.068 Uiso 1 1 calc R
C17 C 0.1360(4) 0.4847(4) 0.5790(4) 0.0562(11) Uani 1 1 d .
H17A H 0.1080 0.4384 0.5046 0.067 Uiso 1 1 calc R
C18 C 0.1363(4) 0.3698(4) 0.6748(4) 0.0541(10) Uani 1 1 d .
H18A H 0.1565 0.4157 0.7512 0.065 Uiso 1 1 calc R
C19 C 0.2211(3) 0.2438(5) 0.6542(3) 0.0549(10) Uani 1 1 d .
H19A H 0.1942 0.1898 0.5840 0.066 Uiso 1 1 calc R
H19B H 0.2241 0.1755 0.7199 0.066 Uiso 1 1 calc R
C20 C -0.0239(5) 0.2552(5) 0.7670(5) 0.0691(12) Uani 1 1 d .
C21 C -0.1462(4) 0.2029(6) 0.7457(5) 0.0914(17) Uani 1 1 d .
H21A H -0.1724 0.1618 0.8166 0.137 Uiso 1 1 calc R
H21B H -0.1500 0.1282 0.6858 0.137 Uiso 1 1 calc R
H21C H -0.1962 0.2846 0.7208 0.137 Uiso 1 1 calc R
C22 C 0.0608(4) 0.6187(5) 0.5988(4) 0.0671(12) Uani 1 1 d .
H22A H 0.0769 0.6967 0.5439 0.080 Uiso 1 1 calc R
H22B H -0.0222 0.5930 0.5877 0.080 Uiso 1 1 calc R
C23 C 0.0665(4) 0.8079(5) 0.7445(4) 0.0665(12) Uani 1 1 d .
C24 C 0.0977(5) 0.8384(7) 0.8693(5) 0.0900(17) Uani 1 1 d .
H24A H 0.0803 0.9401 0.8859 0.135 Uiso 1 1 calc R
H24B H 0.1803 0.8203 0.8871 0.135 Uiso 1 1 calc R
H24C H 0.0528 0.7747 0.9163 0.135 Uiso 1 1 calc R

loop_
_atom_site_aniso_label
_atom_site_aniso_U_11
_atom_site_aniso_U_22
_atom_site_aniso_U_33
_atom_site_aniso_U_23
_atom_site_aniso_U_13
_atom_site_aniso_U_12
O1 0.111(3) 0.101(3) 0.075(3) -0.012(2) -0.026(2) 0.006(3)
O2 0.141(4) 0.139(4) 0.060(2) 0.036(2) 0.012(2) 0.032(3)
O3 0.084(2) 0.0595(17) 0.0389(16) -0.0002(13) 0.0025(14) 0.0051(15)
O4 0.0746(19) 0.0510(16) 0.0561(18) -0.0054(13) 0.0028(13) -0.0061(15)
O5 0.0658(19) 0.0673(18) 0.0556(19) -0.0033(15) 0.0041(14) -0.0019(15)
O6 0.107(3) 0.128(3) 0.062(2) 0.014(2) 0.008(2) -0.012(3)
O7 0.110(3) 0.0582(19) 0.0514(19) -0.0069(14) -0.0008(16) 0.0214(18)
O8 0.152(4) 0.073(2) 0.093(3) -0.003(2) -0.021(3) 0.029(2)
N1 0.085(3) 0.090(3) 0.055(3) 0.002(2) 0.002(2) 0.026(3)
N2 0.061(2) 0.071(2) 0.044(2) -0.0010(17) -0.0006(16) 0.0057(18)
C1 0.052(2) 0.070(3) 0.042(2) -0.0006(19) 0.0033(17) -0.003(2)
C2 0.084(3) 0.092(4) 0.051(3) 0.007(3) -0.013(2) -0.008(3)
C3 0.063(3) 0.074(3) 0.056(3) -0.004(2) -0.001(2) 0.003(2)
C4 0.118(4) 0.081(3) 0.050(3) -0.014(3) -0.001(3) -0.019(3)
C5 0.114(4) 0.074(3) 0.061(3) -0.019(3) 0.001(3) -0.001(3)
C6 0.086(3) 0.074(3) 0.055(3) -0.009(2) 0.006(2) 0.002(3)
C7 0.051(2) 0.061(3) 0.046(2) -0.0024(19) 0.0051(17) 0.003(2)
C8 0.064(3) 0.072(3) 0.059(3) -0.008(2) -0.002(2) -0.001(2)
C9 0.078(3) 0.061(3) 0.088(4) 0.003(3) 0.012(3) -0.003(3)
C10 0.086(3) 0.066(3) 0.064(3) 0.011(2) 0.020(3) 0.007(3)
C11 0.068(3) 0.065(3) 0.047(3) 0.002(2) 0.004(2) 0.013(2)
C12 0.064(3) 0.060(3) 0.047(3) -0.006(2) 0.0035(19) 0.007(2)
C13 0.058(2) 0.061(3) 0.042(2) -0.007(2) 0.0050(17) 0.000(2)
C14 0.055(2) 0.069(3) 0.045(2) -0.0032(19) -0.0013(17) -0.002(2)
C15 0.059(2) 0.053(2) 0.044(2) -0.0035(18) 0.0018(17) -0.005(2)
C16 0.069(3) 0.054(2) 0.046(3) -0.0051(19) 0.0028(19) -0.002(2)
C17 0.070(3) 0.051(2) 0.047(3) -0.009(2) 0.0005(19) 0.003(2)
C18 0.063(3) 0.051(2) 0.048(2) -0.0057(19) 0.0000(18) -0.001(2)
C19 0.064(3) 0.051(2) 0.050(2) 0.0034(19) 0.0066(18) -0.002(2)
C20 0.081(3) 0.065(3) 0.063(3) 0.000(2) 0.018(3) 0.002(3)
C21 0.080(3) 0.085(4) 0.113(4) -0.009(3) 0.032(3) -0.009(3)
C22 0.088(3) 0.065(3) 0.046(3) -0.003(2) -0.008(2) 0.016(3)
C23 0.066(3) 0.065(3) 0.067(3) -0.010(2) -0.002(2) 0.005(3)
C24 0.084(4) 0.095(4) 0.089(4) -0.034(3) -0.001(3) 0.007(3)

loop_
_atom_type_symbol
_atom_type_description
_atom_type_scat_dispersion_real
_atom_type_scat_dispersion_imag
_atom_type_scat_source
C C 0.0033 0.0016 'International Tables Vol C Tables 4.2.6.8 and 6.1.1.4'
H H 0.0000 0.0000 'International Tables Vol C Tables 4.2.6.8 and 6.1.1.4'
N N 0.0061 0.0033 'International Tables Vol C Tables 4.2.6.8 and 6.1.1.4'
O O 0.0106 0.0060 'International Tables Vol C Tables 4.2.6.8 and 6.1.1.4'

loop_
_geom_angle_atom_site_label_1
_geom_angle_atom_site_label_2
_geom_angle_atom_site_label_3
_geom_angle
C13 O3 C16 118.1(3)
C16 O4 C17 114.8(3)
C20 O5 C18 118.1(3)
C23 O7 C22 118.5(4)
O1 N1 O2 124.3(5)
O1 N1 C11 118.3(4)
O2 N1 C11 117.4(5)
C13 N2 C14 118.5(3)
C3 C1 C6 118.0(4)
C3 C1 C13 121.6(4)
C6 C1 C13 120.3(4)
C4 C2 C3 119.5(5)
C2 C3 C1 121.5(5)
C5 C4 C2 120.1(4)
C4 C5 C6 120.6(5)
C5 C6 C1 120.4(5)
C12 C7 C8 118.9(4)
C12 C7 C14 118.8(4)
C8 C7 C14 122.2(4)
C9 C8 C7 120.4(4)
C10 C9 C8 120.3(5)
C11 C10 C9 118.3(4)
C10 C11 C12 122.6(4)
C10 C11 N1 119.1(4)
C12 C11 N1 118.3(4)
C11 C12 C7 119.4(4)
N2 C13 O3 126.5(3)
N2 C13 C1 121.9(4)
O3 C13 C1 111.6(3)
N2 C14 C7 110.9(3)
N2 C14 C15 111.4(3)
C7 C14 C15 111.6(3)
C16 C15 C19 111.2(3)
C16 C15 C14 106.1(3)
C19 C15 C14 113.4(3)
O4 C16 O3 106.3(3)
O4 C16 C15 113.4(3)
O3 C16 C15 110.6(3)
O4 C17 C22 106.2(3)
O4 C17 C18 109.9(3)
C22 C17 C18 114.3(4)
O5 C18 C17 105.0(3)
O5 C18 C19 109.5(3)
C17 C18 C19 111.6(3)
C18 C19 C15 109.0(3)
O6 C20 O5 122.6(5)
O6 C20 C21 126.4(5)
O5 C20 C21 111.0(4)
O7 C22 C17 107.3(3)
O8 C23 O7 122.3(4)
O8 C23 C24 126.2(5)
O7 C23 C24 111.5(4)

loop_
_geom_bond_atom_site_label_1
_geom_bond_atom_site_label_2
_geom_bond_distance
O1 N1 1.219(5)
O2 N1 1.231(5)
O3 C13 1.366(5)
O3 C16 1.447(4)
O4 C16 1.406(5)
O4 C17 1.447(5)
O5 C20 1.346(5)
O5 C18 1.460(5)
O6 C20 1.198(6)
O7 C23 1.330(5)
O7 C22 1.443(5)
O8 C23 1.198(6)
N1 C11 1.481(6)
N2 C13 1.273(5)
N2 C14 1.461(5)
C1 C3 1.383(6)
C1 C6 1.394(6)
C1 C13 1.465(5)
C2 C4 1.377(8)
C2 C3 1.381(6)
C4 C5 1.365(7)
C5 C6 1.381(6)
C7 C12 1.380(5)
C7 C8 1.391(6)
C7 C14 1.518(6)
C8 C9 1.390(6)
C9 C10 1.377(7)
C10 C11 1.369(7)
C11 C12 1.373(6)
C14 C15 1.545(6)
C15 C16 1.505(6)
C15 C19 1.525(5)
C17 C22 1.507(6)
C17 C18 1.509(6)
C18 C19 1.519(6)
C20 C21 1.471(7)
C23 C24 1.472(7)
